data_1575091
loop_
_publ_author_name
'Ramudu, G. Raghu'
'Patil, Vaibhav B.'
'Nanubolu, Jagadeesh Babu'
'Chegondi, Rambabu'

_publ_section_title
;
 Cu(i)-catalyzed enantioselective and stereospecific borylative annulation
 of cyclic 1,3-dione-tethered 1,3-enynes.
;
_journal_issue 33
_journal_name_full 'Chemical science'
_journal_page_first 14988
_journal_page_last 14994
_journal_paper_doi 10.1039/d5sc03007b
_journal_volume 16
_journal_year 2025
_chemical_absolute_configuration rmad
_chemical_formula_moiety 'C29 H32 B Br O4'
_chemical_formula_sum 'C29 H32 B Br O4'
_chemical_formula_weight 535.26
_space_group_crystal_system orthorhombic
_space_group_IT_number 19
_space_group_name_Hall 'P 2ac 2ab'
_space_group_name_H-M_alt 'P 21 21 21'
_atom_sites_solution_hydrogens mixed
_audit_creation_method SHELXL-2019/3
_audit_update_record
;
2025-04-14 deposited with the CCDC.	2025-07-14 downloaded from the CCDC.
;
_cell_angle_alpha 90
_cell_angle_beta 90
_cell_angle_gamma 90
_cell_formula_units_Z 4
_cell_length_a 6.661(2)
_cell_length_b 19.722(5)
_cell_length_c 20.481(5)
_cell_measurement_reflns_used 8684
_cell_measurement_temperature 294(2)
_cell_measurement_theta_max 19.934
_cell_measurement_theta_min 2.862
_cell_volume 2690.6(12)
_computing_cell_refinement '<i>SAINT</i> (Bruker, 2016)'
_computing_data_collection '<i>APEX3</i> (Bruker, 2016)'
_computing_data_reduction 'Bruker SAINT'
_computing_structure_refinement 'SHELXL-2019/2 (Sheldrick, 2019)'
_computing_structure_solution 'SHELXT 2018/2 (Sheldrick, 2018)'
_diffrn_ambient_temperature 294(2)
_diffrn_measured_fraction_theta_full 0.996
_diffrn_measured_fraction_theta_max 0.997
_diffrn_measurement_device_type 'Bruker D8 QUEST PHOTON III C7 HPAD'
_diffrn_measurement_method '\w and \f'
_diffrn_radiation_type MoK\a
_diffrn_radiation_wavelength 0.71073
_diffrn_reflns_av_R_equivalents 0.0708
_diffrn_reflns_av_unetI/netI 0.0829
_diffrn_reflns_Laue_measured_fraction_full 0.996
_diffrn_reflns_Laue_measured_fraction_max 0.997
_diffrn_reflns_limit_h_max 8
_diffrn_reflns_limit_h_min -8
_diffrn_reflns_limit_k_max 17
_diffrn_reflns_limit_k_min -25
_diffrn_reflns_limit_l_max 26
_diffrn_reflns_limit_l_min -25
_diffrn_reflns_number 32534
_diffrn_reflns_point_group_measured_fraction_full 0.998
_diffrn_reflns_point_group_measured_fraction_max 0.998
_diffrn_reflns_theta_full 25.242
_diffrn_reflns_theta_max 27.495
_diffrn_reflns_theta_min 2.868
_diffrn_source microfocus
_exptl_absorpt_coefficient_mu 1.560
_exptl_absorpt_correction_T_max 0.7461
_exptl_absorpt_correction_T_min 0.5721
_exptl_absorpt_correction_type multi-scan
_exptl_absorpt_process_details
;
 SADABS 2016/2: Krause, L., Herbst-Irmer, R., Sheldrick G.M. & Stalke D.,
 J. Appl. Cryst. 48 (2015) 3-10
;
_exptl_crystal_density_diffrn 1.321
_exptl_crystal_description BLOCK
_exptl_crystal_F_000 1112
_exptl_crystal_recrystallization_method 'Re-crystallisation from solvent: Isopropanol and Dichloromethane'
_exptl_crystal_size_max 0.250
_exptl_crystal_size_mid 0.220
_exptl_crystal_size_min 0.180
_refine_diff_density_max 0.360
_refine_diff_density_min -0.466
_refine_diff_density_rms 0.050
_refine_ls_abs_structure_details
;
 Flack x determined using 1055 quotients [(I+)-(I-)]/[(I+)+(I-)]
 (Parsons, Flack and Wagner, Acta Cryst. B69 (2013) 249-259).
;
_refine_ls_abs_structure_Flack 0.024(5)
_refine_ls_extinction_method none
_refine_ls_goodness_of_fit_ref 1.010
_refine_ls_hydrogen_treatment mixed
_refine_ls_matrix_type full
_refine_ls_number_parameters 401
_refine_ls_number_reflns 6169
_refine_ls_number_restraints 279
_refine_ls_restrained_S_all 1.020
_refine_ls_R_factor_all 0.1134
_refine_ls_R_factor_gt 0.0462
_refine_ls_shift/su_max 0.000
_refine_ls_shift/su_mean 0.000
_refine_ls_structure_factor_coef Fsqd
_refine_ls_weighting_details 'w=1/[\s^2^(Fo^2^)+(0.0552P)^2^] where P=(Fo^2^+2Fc^2^)/3'
_refine_ls_weighting_scheme calc
_refine_ls_wR_factor_gt 0.1034
_refine_ls_wR_factor_ref 0.1278
_reflns_Friedel_coverage 0.758
_reflns_Friedel_fraction_full 0.999
_reflns_Friedel_fraction_max 0.999
_reflns_number_gt 3313
_reflns_number_total 6169
_reflns_threshold_expression 'I > 2\s(I)'
_cod_data_source_file d5sc03007b2.cif
_cod_data_source_block KB1112_0m
_cod_depositor_comments 'Adding full bibliography for 1575090--1575091.cif.'
_cod_original_cell_volume 2690.4(13)
_cod_database_code 1575091
_shelx_shelxl_version_number 2019/3
_shelx_space_group_comment
;
The symmetry employed for this shelxl refinement is uniquely defined
by the following loop, which should always be used as a source of
symmetry information in preference to the above space-group names.
They are only intended as comments.
;
_shelx_estimated_absorpt_t_min 0.696
_shelx_estimated_absorpt_t_max 0.767

loop_
_space_group_symop_operation_xyz
'x, y, z'
'x+1/2, -y+1/2, -z'
'-x, y+1/2, -z+1/2'
'-x+1/2, -y, z+1/2'

loop_
_atom_site_label
_atom_site_type_symbol
_atom_site_fract_x
_atom_site_fract_y
_atom_site_fract_z
_atom_site_U_iso_or_equiv
_atom_site_adp_type
_atom_site_occupancy
_atom_site_site_symmetry_order
_atom_site_calc_flag
_atom_site_refinement_flags_posn
_atom_site_refinement_flags_adp
_atom_site_refinement_flags_occupancy
_atom_site_disorder_assembly
_atom_site_disorder_group
Br1 Br 0.53509(13) 0.38657(3) 0.61348(3) 0.0988(3) Uani 1 1 d . . . . .
O1 O 1.0977(5) 0.70366(18) 0.59039(15) 0.0607(10) Uani 1 1 d . . . . .
O2 O 0.4307(4) 0.63520(16) 0.64206(15) 0.0458(8) Uani 1 1 d D . . . .
H2O H 0.346(7) 0.657(3) 0.618(2) 0.08(2) Uiso 1 1 d D . . . .
C1 C 0.9554(6) 0.6754(2) 0.6157(2) 0.0407(10) Uani 1 1 d . . . . .
C2 C 0.9653(6) 0.6295(2) 0.6732(2) 0.0454(11) Uani 1 1 d . . . . .
H2A H 1.033699 0.651589 0.709238 0.054 Uiso 1 1 calc R U . . .
H2B H 1.037369 0.588274 0.662324 0.054 Uiso 1 1 calc R U . . .
C3 C 0.7494(6) 0.6133(2) 0.69174(19) 0.0406(10) Uani 1 1 d . . . . .
H3A H 0.715460 0.567143 0.679587 0.049 Uiso 1 1 calc R U . . .
H3B H 0.729181 0.618623 0.738361 0.049 Uiso 1 1 calc R U . . .
C4 C 0.6222(6) 0.6637(2) 0.6539(2) 0.0358(10) Uani 1 1 d . . . . .
C5 C 0.7400(6) 0.6828(2) 0.59207(18) 0.0347(10) Uani 1 1 d . . . . .
C6 C 0.7090(7) 0.6361(2) 0.5314(2) 0.0470(12) Uani 1 1 d . . . . .
H6A H 0.567633 0.636958 0.520074 0.056 Uiso 1 1 calc R U . . .
H6B H 0.781922 0.655860 0.495049 0.056 Uiso 1 1 calc R U . . .
C7 C 0.7721(8) 0.5633(2) 0.5375(2) 0.0498(12) Uani 1 1 d . . . . .
C8 C 0.9622(9) 0.5431(3) 0.5187(2) 0.0717(15) Uani 1 1 d . . . . .
H8 H 1.050790 0.574409 0.500788 0.086 Uiso 1 1 calc R U . . .
C9 C 1.0220(11) 0.4752(4) 0.5266(3) 0.096(2) Uani 1 1 d . . . . .
H9 H 1.149112 0.461502 0.513154 0.115 Uiso 1 1 calc R U . . .
C10 C 0.8943(12) 0.4295(3) 0.5539(3) 0.090(2) Uani 1 1 d . . . . .
H10 H 0.934546 0.384800 0.559974 0.108 Uiso 1 1 calc R U . . .
C11 C 0.7089(9) 0.4495(3) 0.5721(2) 0.0614(14) Uani 1 1 d . . . . .
C12 C 0.6427(8) 0.5156(2) 0.5640(2) 0.0518(13) Uani 1 1 d . . . . .
H12 H 0.513216 0.527749 0.576313 0.062 Uiso 1 1 calc R U . . .
C13 C 0.6858(7) 0.7559(2) 0.5750(2) 0.0454(11) Uani 1 1 d . . . . .
H13A H 0.592014 0.756909 0.538814 0.055 Uiso 1 1 calc R U . . .
H13B H 0.805322 0.780886 0.562575 0.055 Uiso 1 1 calc R U . . .
C14 C 0.5887(7) 0.7884(2) 0.6369(2) 0.0427(11) Uani 1 1 d . . . . .
H14 H 0.445889 0.796810 0.628695 0.051 Uiso 1 1 calc R U . . .
C15 C 0.6114(6) 0.7325(2) 0.68967(19) 0.0394(11) Uani 1 1 d . . . . .
H15 H 0.742976 0.739499 0.709998 0.047 Uiso 1 1 calc R U . . .
C16 C 0.4651(7) 0.7331(2) 0.7423(2) 0.0476(11) Uani 1 1 d . . . . .
C17 C 0.3482(7) 0.7303(2) 0.7859(2) 0.0502(12) Uani 1 1 d . . . . .
C18 C 0.2042(8) 0.7255(2) 0.8380(2) 0.0491(12) Uani 1 1 d . . . . .
C19 C 0.2587(8) 0.6939(3) 0.8963(3) 0.0671(15) Uani 1 1 d . . . . .
H19 H 0.388722 0.677562 0.901575 0.081 Uiso 1 1 calc R U . . .
C20 C 0.1227(11) 0.6867(3) 0.9458(3) 0.0822(19) Uani 1 1 d . . . . .
H20 H 0.161066 0.665465 0.984367 0.099 Uiso 1 1 calc R U . . .
C21 C -0.0632(12) 0.7096(3) 0.9393(3) 0.088(2) Uani 1 1 d . . . . .
H21 H -0.154435 0.703687 0.973227 0.106 Uiso 1 1 calc R U . . .
C22 C -0.1240(8) 0.7425(3) 0.8825(4) 0.0850(19) Uani 1 1 d . . . . .
H22 H -0.254613 0.758572 0.878558 0.102 Uiso 1 1 calc R U . . .
C23 C 0.0127(8) 0.7510(3) 0.8314(2) 0.0643(14) Uani 1 1 d . . . . .
H23 H -0.024991 0.773681 0.793510 0.077 Uiso 1 1 calc R U . . .
O3 O 0.6764(12) 0.9145(3) 0.6264(3) 0.0794(19) Uani 0.755(7) 1 d . U P A 1
O4 O 0.8217(10) 0.8578(3) 0.7094(3) 0.0663(16) Uani 0.755(7) 1 d . U P A 1
C24 C 0.7932(13) 0.9649(4) 0.6621(4) 0.073(2) Uani 0.755(7) 1 d D U P A 1
C25 C 0.9320(19) 1.0070(6) 0.6142(6) 0.108(4) Uani 0.755(7) 1 d D U P A 1
H25A H 1.010901 0.976409 0.588231 0.162 Uiso 0.755(7) 1 calc R U P A 1
H25B H 1.019399 1.035737 0.639097 0.162 Uiso 0.755(7) 1 calc R U P A 1
H25C H 0.849775 1.034307 0.586050 0.162 Uiso 0.755(7) 1 calc R U P A 1
C26 C 0.6466(14) 1.0064(5) 0.6989(6) 0.102(3) Uani 0.755(7) 1 d D U P A 1
H26A H 0.570745 1.033758 0.668943 0.153 Uiso 0.755(7) 1 calc R U P A 1
H26B H 0.716802 1.035301 0.728947 0.153 Uiso 0.755(7) 1 calc R U P A 1
H26C H 0.557284 0.977229 0.722576 0.153 Uiso 0.755(7) 1 calc R U P A 1
C27 C 0.9343(13) 0.9208(4) 0.7035(4) 0.0633(18) Uani 0.755(7) 1 d . U P A 1
C28 C 0.9924(18) 0.9432(6) 0.7706(5) 0.096(3) Uani 0.755(7) 1 d . U P A 1
H28A H 1.104596 0.916816 0.785458 0.144 Uiso 0.755(7) 1 calc R U P A 1
H28B H 0.881055 0.936807 0.799721 0.144 Uiso 0.755(7) 1 calc R U P A 1
H28C H 1.028741 0.990252 0.769664 0.144 Uiso 0.755(7) 1 calc R U P A 1
C29 C 1.1312(15) 0.8968(7) 0.6732(6) 0.110(4) Uani 0.755(7) 1 d . U P A 1
H29A H 1.103253 0.868637 0.636148 0.165 Uiso 0.755(7) 1 calc R U P A 1
H29B H 1.206020 0.871412 0.704957 0.165 Uiso 0.755(7) 1 calc R U P A 1
H29C H 1.208401 0.935446 0.659614 0.165 Uiso 0.755(7) 1 calc R U P A 1
O3D O 0.800(3) 0.8988(9) 0.6130(9) 0.071(3) Uani 0.245(7) 1 d . U P A 2
O4D O 0.717(3) 0.8768(10) 0.7149(10) 0.070(3) Uani 0.245(7) 1 d . U P A 2
C24D C 0.909(4) 0.9510(12) 0.6525(15) 0.076(3) Uani 0.245(7) 1 d D U P A 2
C25D C 0.835(6) 1.0209(14) 0.629(2) 0.098(6) Uani 0.245(7) 1 d D U P A 2
H25D H 0.777162 1.016786 0.586649 0.148 Uiso 0.245(7) 1 calc R U P A 2
H25E H 0.945335 1.052031 0.628072 0.148 Uiso 0.245(7) 1 calc R U P A 2
H25F H 0.734766 1.037460 0.659259 0.148 Uiso 0.245(7) 1 calc R U P A 2
C27D C 0.816(4) 0.9425(12) 0.7149(13) 0.071(3) Uani 0.245(7) 1 d D U P A 2
C26D C 1.109(4) 0.9197(17) 0.6389(17) 0.090(6) Uani 0.245(7) 1 d D U P A 2
H26D H 1.096371 0.871192 0.638820 0.134 Uiso 0.245(7) 1 calc R U P A 2
H26E H 1.202851 0.933061 0.672141 0.134 Uiso 0.245(7) 1 calc R U P A 2
H26F H 1.156766 0.934632 0.597095 0.134 Uiso 0.245(7) 1 calc R U P A 2
C29D C 0.648(4) 0.9851(15) 0.7402(16) 0.085(4) Uani 0.245(7) 1 d D U P A 2
H29D H 0.701302 1.023183 0.763561 0.128 Uiso 0.245(7) 1 calc R U P A 2
H29E H 0.565405 0.958527 0.768970 0.128 Uiso 0.245(7) 1 calc R U P A 2
H29F H 0.567781 1.000981 0.704263 0.128 Uiso 0.245(7) 1 calc R U P A 2
C28D C 0.908(5) 0.957(2) 0.7793(15) 0.080(4) Uani 0.245(7) 1 d D U P A 2
H28D H 0.952111 0.915289 0.798915 0.119 Uiso 0.245(7) 1 calc R U P A 2
H28E H 0.811388 0.978421 0.807198 0.119 Uiso 0.245(7) 1 calc R U P A 2
H28F H 1.021422 0.986538 0.773549 0.119 Uiso 0.245(7) 1 calc R U P A 2
B1 B 0.6917(8) 0.8550(3) 0.6568(3) 0.0455(13) Uani 1 1 d . . . . .

loop_
_atom_site_aniso_label
_atom_site_aniso_U_11
_atom_site_aniso_U_22
_atom_site_aniso_U_33
_atom_site_aniso_U_23
_atom_site_aniso_U_13
_atom_site_aniso_U_12
Br1 0.1326(7) 0.0553(4) 0.1083(5) 0.0073(3) -0.0177(5) -0.0191(4)
O1 0.0370(18) 0.079(3) 0.066(2) 0.0216(18) 0.0046(16) -0.0079(18)
O2 0.0253(16) 0.050(2) 0.0626(19) -0.0011(16) -0.0027(15) -0.0052(14)
C1 0.030(2) 0.050(3) 0.042(2) 0.001(2) -0.001(2) -0.004(2)
C2 0.034(2) 0.055(3) 0.047(2) 0.012(2) -0.004(2) 0.007(2)
C3 0.038(2) 0.042(3) 0.042(2) 0.007(2) 0.003(2) 0.002(2)
C4 0.027(2) 0.038(3) 0.042(2) 0.004(2) -0.0015(18) -0.0022(19)
C5 0.033(2) 0.036(2) 0.035(2) 0.0070(19) -0.0074(18) -0.0006(19)
C6 0.048(3) 0.052(3) 0.042(3) -0.002(2) -0.002(2) 0.001(2)
C7 0.060(3) 0.048(3) 0.041(3) -0.008(2) -0.005(2) 0.009(3)
C8 0.071(4) 0.068(4) 0.076(3) -0.005(3) 0.020(3) 0.012(3)
C9 0.089(5) 0.088(5) 0.111(5) -0.022(4) 0.027(4) 0.034(5)
C10 0.122(6) 0.062(4) 0.087(4) -0.016(4) -0.001(4) 0.034(4)
C11 0.079(4) 0.051(3) 0.054(3) -0.009(3) -0.017(3) 0.007(3)
C12 0.054(3) 0.049(3) 0.053(3) -0.007(2) -0.006(2) 0.003(3)
C13 0.052(3) 0.041(3) 0.043(2) 0.006(2) -0.006(2) 0.002(2)
C14 0.034(2) 0.043(3) 0.051(3) 0.003(2) -0.004(2) 0.004(2)
C15 0.035(2) 0.042(3) 0.041(2) 0.002(2) 0.001(2) 0.000(2)
C16 0.048(3) 0.046(3) 0.049(3) 0.001(2) 0.004(2) 0.003(2)
C17 0.053(3) 0.048(3) 0.049(3) -0.003(2) 0.001(3) 0.000(2)
C18 0.056(3) 0.045(3) 0.047(3) -0.010(2) 0.004(2) -0.006(2)
C19 0.063(3) 0.078(4) 0.060(3) 0.002(3) 0.003(3) 0.000(3)
C20 0.103(5) 0.088(5) 0.055(3) 0.003(3) 0.018(4) 0.005(4)
C21 0.095(5) 0.092(5) 0.078(5) -0.002(4) 0.038(4) -0.004(4)
C22 0.056(3) 0.087(5) 0.112(5) -0.018(4) 0.027(4) 0.004(3)
C23 0.060(3) 0.073(4) 0.060(3) -0.007(3) 0.004(3) 0.002(3)
O3 0.096(5) 0.047(3) 0.095(4) 0.013(3) -0.043(4) -0.012(3)
O4 0.071(4) 0.045(3) 0.083(3) 0.012(3) -0.037(3) -0.011(3)
C24 0.081(5) 0.043(4) 0.095(4) 0.003(3) -0.023(4) -0.010(3)
C25 0.131(9) 0.086(7) 0.106(7) 0.035(6) -0.002(7) -0.036(6)
C26 0.086(6) 0.075(6) 0.146(8) -0.020(6) -0.011(6) 0.027(5)
C27 0.065(4) 0.038(3) 0.087(4) 0.001(3) -0.019(4) -0.010(3)
C28 0.110(9) 0.072(7) 0.106(6) -0.014(5) -0.034(6) -0.012(7)
C29 0.068(5) 0.104(9) 0.158(9) -0.002(7) 0.004(6) -0.006(5)
O3D 0.089(8) 0.049(6) 0.073(6) 0.003(6) -0.026(7) -0.017(7)
O4D 0.083(7) 0.048(6) 0.081(6) 0.012(6) -0.021(6) -0.015(6)
C24D 0.083(6) 0.052(6) 0.092(5) 0.002(5) -0.022(6) -0.017(5)
C25D 0.115(14) 0.057(8) 0.123(13) 0.017(9) -0.021(12) -0.020(10)
C27D 0.078(6) 0.045(5) 0.090(5) -0.005(5) -0.021(5) -0.015(5)
C26D 0.086(9) 0.073(13) 0.110(14) -0.002(12) 0.002(10) -0.020(9)
C29D 0.087(8) 0.061(7) 0.108(8) -0.010(7) -0.013(7) -0.006(7)
C28D 0.090(8) 0.057(8) 0.091(7) -0.003(7) -0.016(7) -0.010(8)
B1 0.048(3) 0.038(3) 0.050(3) -0.002(3) -0.002(3) 0.006(3)

loop_
_atom_type_symbol
_atom_type_description
_atom_type_scat_dispersion_real
_atom_type_scat_dispersion_imag
_atom_type_scat_source
C C 0.0033 0.0016 'International Tables Vol C Tables 4.2.6.8 and 6.1.1.4'
H H 0.0000 0.0000 'International Tables Vol C Tables 4.2.6.8 and 6.1.1.4'
B B 0.0013 0.0007 'International Tables Vol C Tables 4.2.6.8 and 6.1.1.4'
O O 0.0106 0.0060 'International Tables Vol C Tables 4.2.6.8 and 6.1.1.4'
Br Br -0.2901 2.4595 'International Tables Vol C Tables 4.2.6.8 and 6.1.1.4'

loop_
_geom_angle_atom_site_label_1
_geom_angle_atom_site_label_2
_geom_angle_atom_site_label_3
_geom_angle
_geom_angle_site_symmetry_1
_geom_angle_site_symmetry_3
_geom_angle_publ_flag
C4 O2 H2O 119(4) . . ?
O1 C1 C2 125.7(4) . . ?
O1 C1 C5 123.7(4) . . ?
C2 C1 C5 110.6(4) . . ?
C1 C2 C3 106.5(3) . . ?
C1 C2 H2A 110.4 . . ?
C3 C2 H2A 110.4 . . ?
C1 C2 H2B 110.4 . . ?
C3 C2 H2B 110.4 . . ?
H2A C2 H2B 108.6 . . ?
C4 C3 C2 105.2(3) . . ?
C4 C3 H3A 110.7 . . ?
C2 C3 H3A 110.7 . . ?
C4 C3 H3B 110.7 . . ?
C2 C3 H3B 110.7 . . ?
H3A C3 H3B 108.8 . . ?
O2 C4 C3 109.3(3) . . ?
O2 C4 C5 114.5(3) . . ?
C3 C4 C5 107.2(3) . . ?
O2 C4 C15 112.9(3) . . ?
C3 C4 C15 111.1(3) . . ?
C5 C4 C15 101.5(3) . . ?
C1 C5 C13 112.7(4) . . ?
C1 C5 C4 101.2(3) . . ?
C13 C5 C4 107.4(3) . . ?
C1 C5 C6 108.8(3) . . ?
C13 C5 C6 110.1(3) . . ?
C4 C5 C6 116.4(3) . . ?
C7 C6 C5 117.4(3) . . ?
C7 C6 H6A 107.9 . . ?
C5 C6 H6A 107.9 . . ?
C7 C6 H6B 107.9 . . ?
C5 C6 H6B 107.9 . . ?
H6A C6 H6B 107.2 . . ?
C8 C7 C12 118.8(5) . . ?
C8 C7 C6 120.6(5) . . ?
C12 C7 C6 120.6(4) . . ?
C7 C8 C9 120.2(6) . . ?
C7 C8 H8 119.9 . . ?
C9 C8 H8 119.9 . . ?
C10 C9 C8 120.1(6) . . ?
C10 C9 H9 120.0 . . ?
C8 C9 H9 120.0 . . ?
C11 C10 C9 119.6(6) . . ?
C11 C10 H10 120.2 . . ?
C9 C10 H10 120.2 . . ?
C10 C11 C12 122.2(6) . . ?
C10 C11 Br1 119.4(5) . . ?
C12 C11 Br1 118.3(5) . . ?
C11 C12 C7 119.2(5) . . ?
C11 C12 H12 120.4 . . ?
C7 C12 H12 120.4 . . ?
C5 C13 C14 107.5(3) . . ?
C5 C13 H13A 110.2 . . ?
C14 C13 H13A 110.2 . . ?
C5 C13 H13B 110.2 . . ?
C14 C13 H13B 110.2 . . ?
H13A C13 H13B 108.5 . . ?
B1 C14 C15 112.2(4) . . ?
B1 C14 C13 112.4(4) . . ?
C15 C14 C13 103.5(3) . . ?
B1 C14 H14 109.5 . . ?
C15 C14 H14 109.5 . . ?
C13 C14 H14 109.5 . . ?
C16 C15 C4 113.0(4) . . ?
C16 C15 C14 116.5(4) . . ?
C4 C15 C14 107.4(3) . . ?
C16 C15 H15 106.5 . . ?
C4 C15 H15 106.5 . . ?
C14 C15 H15 106.5 . . ?
C17 C16 C15 176.7(5) . . ?
C16 C17 C18 178.6(5) . . ?
C23 C18 C19 119.2(5) . . ?
C23 C18 C17 121.4(5) . . ?
C19 C18 C17 119.4(5) . . ?
C20 C19 C18 120.6(5) . . ?
C20 C19 H19 119.7 . . ?
C18 C19 H19 119.7 . . ?
C21 C20 C19 120.7(6) . . ?
C21 C20 H20 119.7 . . ?
C19 C20 H20 119.7 . . ?
C20 C21 C22 120.9(6) . . ?
C20 C21 H21 119.5 . . ?
C22 C21 H21 119.5 . . ?
C21 C22 C23 119.6(6) . . ?
C21 C22 H22 120.2 . . ?
C23 C22 H22 120.2 . . ?
C18 C23 C22 119.0(5) . . ?
C18 C23 H23 120.5 . . ?
C22 C23 H23 120.5 . . ?
B1 O3 C24 108.9(5) . . ?
B1 O4 C27 106.9(5) . . ?
O3 C24 C26 106.3(7) . . ?
O3 C24 C27 102.5(6) . . ?
C26 C24 C27 115.9(8) . . ?
O3 C24 C25 110.9(8) . . ?
C26 C24 C25 114.2(8) . . ?
C27 C24 C25 106.4(9) . . ?
C24 C25 H25A 109.5 . . ?
C24 C25 H25B 109.5 . . ?
H25A C25 H25B 109.5 . . ?
C24 C25 H25C 109.5 . . ?
H25A C25 H25C 109.5 . . ?
H25B C25 H25C 109.5 . . ?
C24 C26 H26A 109.5 . . ?
C24 C26 H26B 109.5 . . ?
H26A C26 H26B 109.5 . . ?
C24 C26 H26C 109.5 . . ?
H26A C26 H26C 109.5 . . ?
H26B C26 H26C 109.5 . . ?
O4 C27 C28 107.9(7) . . ?
O4 C27 C29 102.3(7) . . ?
C28 C27 C29 104.0(8) . . ?
O4 C27 C24 102.4(6) . . ?
C28 C27 C24 119.8(7) . . ?
C29 C27 C24 118.6(8) . . ?
C27 C28 H28A 109.5 . . ?
C27 C28 H28B 109.5 . . ?
H28A C28 H28B 109.5 . . ?
C27 C28 H28C 109.5 . . ?
H28A C28 H28C 109.5 . . ?
H28B C28 H28C 109.5 . . ?
C27 C29 H29A 109.5 . . ?
C27 C29 H29B 109.5 . . ?
H29A C29 H29B 109.5 . . ?
C27 C29 H29C 109.5 . . ?
H29A C29 H29C 109.5 . . ?
H29B C29 H29C 109.5 . . ?
B1 O3D C24D 108.6(16) . . ?
B1 O4D C27D 111.1(17) . . ?
C27D C24D C26D 120(2) . . ?
C27D C24D O3D 101(2) . . ?
C26D C24D O3D 93(2) . . ?
C27D C24D C25D 104(3) . . ?
C26D C24D C25D 127(3) . . ?
O3D C24D C25D 107(2) . . ?
C24D C25D H25D 109.5 . . ?
C24D C25D H25E 109.5 . . ?
H25D C25D H25E 109.5 . . ?
C24D C25D H25F 109.5 . . ?
H25D C25D H25F 109.5 . . ?
H25E C25D H25F 109.5 . . ?
C24D C27D O4D 107.5(19) . . ?
C24D C27D C28D 126(3) . . ?
O4D C27D C28D 111(2) . . ?
C24D C27D C29D 125(2) . . ?
O4D C27D C29D 99(2) . . ?
C28D C27D C29D 84(2) . . ?
C24D C26D H26D 109.5 . . ?
C24D C26D H26E 109.5 . . ?
H26D C26D H26E 109.5 . . ?
C24D C26D H26F 109.5 . . ?
H26D C26D H26F 109.5 . . ?
H26E C26D H26F 109.5 . . ?
C27D C29D C28D 47.8(11) . . ?
C27D C29D H29D 109.5 . . ?
C28D C29D H29D 72.1 . . ?
C27D C29D H29E 109.5 . . ?
C28D C29D H29E 95.6 . . ?
H29D C29D H29E 109.5 . . ?
C27D C29D H29F 109.5 . . ?
C28D C29D H29F 151.9 . . ?
H29D C29D H29F 109.5 . . ?
H29E C29D H29F 109.5 . . ?
C27D C28D C29D 48.2(11) . . ?
C27D C28D H28D 109.5 . . ?
C29D C28D H28D 132.2 . . ?
C27D C28D H28E 109.5 . . ?
C29D C28D H28E 62.0 . . ?
H28D C28D H28E 109.5 . . ?
C27D C28D H28F 109.5 . . ?
C29D C28D H28F 117.7 . . ?
H28D C28D H28F 109.5 . . ?
H28E C28D H28F 109.5 . . ?
O3 B1 O4 112.1(5) . . ?
O4D B1 O3D 108.2(12) . . ?
O4D B1 C14 126.5(10) . . ?
O3 B1 C14 126.4(5) . . ?
O4 B1 C14 121.4(5) . . ?
O3D B1 C14 124.8(8) . . ?

loop_
_geom_bond_atom_site_label_1
_geom_bond_atom_site_label_2
_geom_bond_distance
_geom_bond_site_symmetry_2
_geom_bond_publ_flag
Br1 C11 1.897(6) . ?
O1 C1 1.216(5) . ?
O2 C4 1.415(5) . ?
O2 H2O 0.86(3) . ?
C1 C2 1.487(6) . ?
C1 C5 1.522(6) . ?
C2 C3 1.521(6) . ?
C2 H2A 0.9700 . ?
C2 H2B 0.9700 . ?
C3 C4 1.518(6) . ?
C3 H3A 0.9700 . ?
C3 H3B 0.9700 . ?
C4 C5 1.537(6) . ?
C4 C15 1.544(6) . ?
C5 C13 1.528(6) . ?
C5 C6 1.560(6) . ?
C6 C7 1.500(6) . ?
C6 H6A 0.9700 . ?
C6 H6B 0.9700 . ?
C7 C8 1.383(8) . ?
C7 C12 1.388(7) . ?
C8 C9 1.407(8) . ?
C8 H8 0.9300 . ?
C9 C10 1.359(9) . ?
C9 H9 0.9300 . ?
C10 C11 1.349(8) . ?
C10 H10 0.9300 . ?
C11 C12 1.386(7) . ?
C12 H12 0.9300 . ?
C13 C14 1.559(6) . ?
C13 H13A 0.9700 . ?
C13 H13B 0.9700 . ?
C14 B1 1.538(7) . ?
C14 C15 1.552(6) . ?
C14 H14 0.9800 . ?
C15 C16 1.453(6) . ?
C15 H15 0.9800 . ?
C16 C17 1.186(6) . ?
C17 C18 1.438(7) . ?
C18 C23 1.378(7) . ?
C18 C19 1.396(7) . ?
C19 C20 1.366(7) . ?
C19 H19 0.9300 . ?
C20 C21 1.325(9) . ?
C20 H20 0.9300 . ?
C21 C22 1.392(9) . ?
C21 H21 0.9300 . ?
C22 C23 1.397(7) . ?
C22 H22 0.9300 . ?
C23 H23 0.9300 . ?
O3 B1 1.333(7) . ?
O3 C24 1.458(9) . ?
O4 B1 1.383(8) . ?
O4 C27 1.455(8) . ?
C24 C26 1.480(9) . ?
C24 C27 1.535(13) . ?
C24 C25 1.584(9) . ?
C25 H25A 0.9600 . ?
C25 H25B 0.9600 . ?
C25 H25C 0.9600 . ?
C26 H26A 0.9600 . ?
C26 H26B 0.9600 . ?
C26 H26C 0.9600 . ?
C27 C28 1.495(11) . ?
C27 C29 1.525(13) . ?
C28 H28A 0.9600 . ?
C28 H28B 0.9600 . ?
C28 H28C 0.9600 . ?
C29 H29A 0.9600 . ?
C29 H29B 0.9600 . ?
C29 H29C 0.9600 . ?
O3D B1 1.44(2) . ?
O3D C24D 1.50(3) . ?
O4D B1 1.28(2) . ?
O4D C27D 1.45(3) . ?
C24D C27D 1.43(5) . ?
C24D C26D 1.494(14) . ?
C24D C25D 1.540(13) . ?
C25D H25D 0.9600 . ?
C25D H25E 0.9600 . ?
C25D H25F 0.9600 . ?
C27D C28D 1.484(14) . ?
C27D C29D 1.492(13) . ?
C26D H26D 0.9600 . ?
C26D H26E 0.9600 . ?
C26D H26F 0.9600 . ?
C29D C28D 1.99(4) . ?
C29D H29D 0.9600 . ?
C29D H29E 0.9600 . ?
C29D H29F 0.9600 . ?
C28D H28D 0.9600 . ?
C28D H28E 0.9600 . ?
C28D H28F 0.9600 . ?

loop_
_geom_torsion_atom_site_label_1
_geom_torsion_atom_site_label_2
_geom_torsion_atom_site_label_3
_geom_torsion_atom_site_label_4
_geom_torsion
_geom_torsion_site_symmetry_1
_geom_torsion_site_symmetry_2
_geom_torsion_site_symmetry_3
_geom_torsion_site_symmetry_4
_geom_torsion_publ_flag
O1 C1 C2 C3 173.6(4) . . . . ?
C5 C1 C2 C3 -6.4(5) . . . . ?
C1 C2 C3 C4 -13.0(5) . . . . ?
C2 C3 C4 O2 152.3(4) . . . . ?
C2 C3 C4 C5 27.6(4) . . . . ?
C2 C3 C4 C15 -82.5(4) . . . . ?
O1 C1 C5 C13 -43.0(6) . . . . ?
C2 C1 C5 C13 136.9(4) . . . . ?
O1 C1 C5 C4 -157.5(4) . . . . ?
C2 C1 C5 C4 22.4(4) . . . . ?
O1 C1 C5 C6 79.4(5) . . . . ?
C2 C1 C5 C6 -100.7(4) . . . . ?
O2 C4 C5 C1 -151.8(4) . . . . ?
C3 C4 C5 C1 -30.3(4) . . . . ?
C15 C4 C5 C1 86.3(4) . . . . ?
O2 C4 C5 C13 89.9(4) . . . . ?
C3 C4 C5 C13 -148.6(4) . . . . ?
C15 C4 C5 C13 -32.0(4) . . . . ?
O2 C4 C5 C6 -34.0(5) . . . . ?
C3 C4 C5 C6 87.4(4) . . . . ?
C15 C4 C5 C6 -155.9(3) . . . . ?
C1 C5 C6 C7 50.9(5) . . . . ?
C13 C5 C6 C7 174.8(4) . . . . ?
C4 C5 C6 C7 -62.6(5) . . . . ?
C5 C6 C7 C8 -92.7(5) . . . . ?
C5 C6 C7 C12 85.2(5) . . . . ?
C12 C7 C8 C9 0.0(8) . . . . ?
C6 C7 C8 C9 177.9(5) . . . . ?
C7 C8 C9 C10 -1.2(9) . . . . ?
C8 C9 C10 C11 1.3(10) . . . . ?
C9 C10 C11 C12 -0.1(9) . . . . ?
C9 C10 C11 Br1 -177.4(5) . . . . ?
C10 C11 C12 C7 -1.1(8) . . . . ?
Br1 C11 C12 C7 176.1(3) . . . . ?
C8 C7 C12 C11 1.2(7) . . . . ?
C6 C7 C12 C11 -176.8(4) . . . . ?
C1 C5 C13 C14 -93.6(4) . . . . ?
C4 C5 C13 C14 17.0(4) . . . . ?
C6 C5 C13 C14 144.7(4) . . . . ?
C5 C13 C14 B1 126.6(4) . . . . ?
C5 C13 C14 C15 5.3(4) . . . . ?
O2 C4 C15 C16 42.5(5) . . . . ?
C3 C4 C15 C16 -80.7(4) . . . . ?
C5 C4 C15 C16 165.6(3) . . . . ?
O2 C4 C15 C14 -87.3(4) . . . . ?
C3 C4 C15 C14 149.5(3) . . . . ?
C5 C4 C15 C14 35.8(4) . . . . ?
B1 C14 C15 C16 84.9(5) . . . . ?
C13 C14 C15 C16 -153.6(4) . . . . ?
B1 C14 C15 C4 -147.3(4) . . . . ?
C13 C14 C15 C4 -25.8(4) . . . . ?
C23 C18 C19 C20 1.7(8) . . . . ?
C17 C18 C19 C20 -177.9(5) . . . . ?
C18 C19 C20 C21 -0.1(10) . . . . ?
C19 C20 C21 C22 -1.0(11) . . . . ?
C20 C21 C22 C23 0.3(10) . . . . ?
C19 C18 C23 C22 -2.3(8) . . . . ?
C17 C18 C23 C22 177.3(5) . . . . ?
C21 C22 C23 C18 1.3(9) . . . . ?
B1 O3 C24 C26 -103.3(9) . . . . ?
B1 O3 C24 C27 18.8(9) . . . . ?
B1 O3 C24 C25 132.0(9) . . . . ?
B1 O4 C27 C28 151.6(7) . . . . ?
B1 O4 C27 C29 -99.1(8) . . . . ?
B1 O4 C27 C24 24.2(8) . . . . ?
O3 C24 C27 O4 -25.6(8) . . . . ?
C26 C24 C27 O4 89.7(8) . . . . ?
C25 C24 C27 O4 -142.1(8) . . . . ?
O3 C24 C27 C28 -144.9(8) . . . . ?
C26 C24 C27 C28 -29.6(11) . . . . ?
C25 C24 C27 C28 98.6(11) . . . . ?
O3 C24 C27 C29 86.0(9) . . . . ?
C26 C24 C27 C29 -158.6(9) . . . . ?
C25 C24 C27 C29 -30.5(10) . . . . ?
B1 O3D C24D C27D -13(2) . . . . ?
B1 O3D C24D C26D 109(2) . . . . ?
B1 O3D C24D C25D -121(3) . . . . ?
C26D C24D C27D O4D -82(3) . . . . ?
O3D C24D C27D O4D 18(2) . . . . ?
C25D C24D C27D O4D 129(2) . . . . ?
C26D C24D C27D C28D 52(4) . . . . ?
O3D C24D C27D C28D 152(3) . . . . ?
C25D C24D C27D C28D -97(3) . . . . ?
C26D C24D C27D C29D 163(3) . . . . ?
O3D C24D C27D C29D -97(3) . . . . ?
C25D C24D C27D C29D 14(4) . . . . ?
B1 O4D C27D C24D -19(3) . . . . ?
B1 O4D C27D C28D -160(2) . . . . ?
B1 O4D C27D C29D 113(2) . . . . ?
C24D C27D C29D C28D -130(3) . . . . ?
O4D C27D C29D C28D 110(2) . . . . ?
C24D C27D C28D C29D 129(3) . . . . ?
O4D C27D C28D C29D -98(2) . . . . ?
C27D O4D B1 O3D 10(2) . . . . ?
C27D O4D B1 C14 -178.4(12) . . . . ?
C24 O3 B1 O4 -4.0(8) . . . . ?
C24 O3 B1 C14 178.5(6) . . . . ?
C27 O4 B1 O3 -13.8(8) . . . . ?
C27 O4 B1 C14 163.9(5) . . . . ?
C24D O3D B1 O4D 2.5(19) . . . . ?
C24D O3D B1 C14 -169.7(12) . . . . ?
C15 C14 B1 O4D -29.3(14) . . . . ?
C13 C14 B1 O4D -145.5(13) . . . . ?
C15 C14 B1 O3 -170.4(6) . . . . ?
C13 C14 B1 O3 73.3(7) . . . . ?
C15 C14 B1 O4 12.3(7) . . . . ?
C13 C14 B1 O4 -104.0(6) . . . . ?
C15 C14 B1 O3D 141.5(12) . . . . ?
C13 C14 B1 O3D 25.3(13) . . . . ?
